data_1525093
loop_
_publ_author_name
'Plattner, E.'
'Voellenkle, H.'

_publ_section_title
;
 Die Kristallstruktur der Verbindung Cd2 Ge7 O16
;
_journal_name_full 'Monatshefte fuer Chemie (-108,1977)'
_journal_page_first 443
_journal_page_last 449
_journal_volume 108
_journal_year 1977
_chemical_formula_sum 'Cd2 Ge7 O16'
_space_group_IT_number 117
_symmetry_space_group_name_Hall 'P -4 -2ab'
_symmetry_space_group_name_H-M 'P -4 b 2'
_cell_angle_alpha 90
_cell_angle_beta 90
_cell_angle_gamma 90
_cell_formula_units_Z 2
_cell_length_a 11.31
_cell_length_b 11.31
_cell_length_c 4.63
_cell_volume 592.252
_citation_journal_id_ASTM MOCHAP
_cod_data_source_file Plattner_MOCHAP_1977_164.cif
_cod_data_source_block Cd2Ge7O16
_cod_original_cell_volume 592.2516
_cod_database_code 1525093

loop_
_symmetry_equiv_pos_as_xyz
x,y,z
y,-x,-z
-x,-y,z
-y,x,-z
-x+1/2,y+1/2,z
y+1/2,x+1/2,-z
x+1/2,-y+1/2,z
-y+1/2,-x+1/2,-z

loop_
_atom_site_label
_atom_site_type_symbol
_atom_site_fract_x
_atom_site_fract_y
_atom_site_fract_z
_atom_site_occupancy
_atom_site_U_iso_or_equiv
O3 O-2 0.174 0.229 0.769 1 0.0
O2 O-2 0.034 0.277 0.288 1 0.0
O4 O-2 0.138 0.062 0.343 1 0.0
Ge1 Ge+4 0 0.5 0.5 1 0.0
Ge3 Ge+4 0.0707 0.1856 0.51 1 0.0
O1 O-2 0.003 0.383 0.744 1 0.0
Cd1 Cd+2 0.1624 0.6624 0 1 0.0
Ge2 Ge+4 0.3645 0.8645 0 1 0.0
